data_4325665
loop_
_publ_author_name
'Daniel E. Bugaris'
'Eun Sang Choi'
'Roy Copping'
'Per-Anders Glans'
'Stefan G. Minasian'
'Tolek Tyliszczak'
'Stosh A. Kozimor'
'David K. Shuh'
'James A. Ibers'

_publ_section_title
;
 Pentavalent and Tetravalent Uranium Selenides, Tl3Cu4USe6 and Tl2Ag2USe4:
 Syntheses, Characterization, and Structural Comparison to Other Layered
 Actinide Chalcogenide Compounds
;
_journal_name_full 'Inorganic Chemistry'
_journal_page_first 6656
_journal_page_last 6666
_journal_paper_doi 10.1021/ic200565n
_journal_volume 50
_journal_year 2011
_chemical_formula_moiety 'Cu4 Se6 Tl3 U'
_chemical_formula_sum 'Cu4 Se6 Tl3 U'
_chemical_formula_weight 1579.06
_chemical_name_systematic
; 

 ? 

;
_space_group_IT_number 14
_symmetry_cell_setting monoclinic
_symmetry_space_group_name_Hall '-P 2ybc'
_symmetry_space_group_name_H-M 'P 1 21/c 1'
_atom_sites_solution_primary direct
_atom_sites_solution_secondary difmap
_audit_creation_method SHELXL-97
_cell_angle_alpha 90.00
_cell_angle_beta 94.32(3)
_cell_angle_gamma 90.00
_cell_formula_units_Z 4
_cell_length_a 14.962(3)
_cell_length_b 11.400(2)
_cell_length_c 7.6228(15)
_cell_measurement_reflns_used 6008
_cell_measurement_temperature 100(2)
_cell_measurement_theta_max 28.22
_cell_measurement_theta_min 2.73
_cell_volume 1296.5(4)
_computing_cell_refinement 'APEX2 version 2009.5-1 (Bruker, 2009)'
_computing_data_collection 'APEX2 version 2009.5-1 (Bruker, 2009)'
_computing_data_reduction 'SAINT version 7.34a (Bruker, 2009)'
_computing_molecular_graphics 'CrystalMaker version 2.2.1 (Palmer, 2009)'
_computing_publication_material 'SHELXTL-97 (Sheldrick, 2008)'
_computing_structure_refinement 'SHELXL-97 (Sheldrick, 2008)'
_computing_structure_solution 'SHELXS-97 (Sheldrick, 2008)'
_diffrn_ambient_temperature 100(2)
_diffrn_measured_fraction_theta_full 0.995
_diffrn_measured_fraction_theta_max 0.919
_diffrn_measurement_device_type 'Bruker APEX2 CCD'
_diffrn_measurement_method \w
_diffrn_radiation_monochromator graphite
_diffrn_radiation_source 'fine-focus sealed tube'
_diffrn_radiation_type MoK\a
_diffrn_radiation_wavelength 0.71073
_diffrn_reflns_av_R_equivalents 0.0386
_diffrn_reflns_av_sigmaI/netI 0.0306
_diffrn_reflns_limit_h_max 20
_diffrn_reflns_limit_h_min -20
_diffrn_reflns_limit_k_max 15
_diffrn_reflns_limit_k_min -15
_diffrn_reflns_limit_l_max 10
_diffrn_reflns_limit_l_min -10
_diffrn_reflns_number 14773
_diffrn_reflns_theta_full 25.00
_diffrn_reflns_theta_max 28.52
_diffrn_reflns_theta_min 1.36
_exptl_absorpt_coefficient_mu 72.808
_exptl_absorpt_correction_T_max 0.1251
_exptl_absorpt_correction_T_min 0.0170
_exptl_absorpt_correction_type numerical
_exptl_absorpt_process_details
;

'face indexed; SADABS version 2008/1 (Sheldrick, 2008)'

;
_exptl_crystal_colour black
_exptl_crystal_density_diffrn 8.090
_exptl_crystal_description block
_exptl_crystal_F_000 2620
_exptl_crystal_size_max 0.116
_exptl_crystal_size_mid 0.080
_exptl_crystal_size_min 0.034
_refine_diff_density_max 4.432
_refine_diff_density_min -2.278
_refine_diff_density_rms 0.665
_refine_ls_extinction_coef 0.00050(5)
_refine_ls_extinction_expression Fc^*^=kFc[1+0.001xFc^2^\l^3^/sin(2\q)]^-1/4^
_refine_ls_extinction_method SHELXL
_refine_ls_goodness_of_fit_ref 1.856
_refine_ls_matrix_type full
_refine_ls_number_parameters 131
_refine_ls_number_reflns 3036
_refine_ls_number_restraints 0
_refine_ls_restrained_S_all 1.856
_refine_ls_R_factor_all 0.0496
_refine_ls_R_factor_gt 0.0449
_refine_ls_shift/su_max 0.000
_refine_ls_shift/su_mean 0.000
_refine_ls_structure_factor_coef Fsqd
_refine_ls_weighting_details
; calc 

 [1.00000+0.00000exp(0.00(sin\q/\l)^2^)]/ 

   [\s^2^(Fo^2^)+0.0000+0.0000*P+(0.0300P)^2^+0.0000sin\q/\l] 

 where P = 1.00000Fo^2^ + 0.00000Fc^2^ 

;
_refine_ls_weighting_scheme calc
_refine_ls_wR_factor_gt 0.0988
_refine_ls_wR_factor_ref 0.0996
_reflns_number_gt 2777
_reflns_number_total 3036
_reflns_threshold_expression >2sigma(I)
_cod_data_source_file ic200565n_si_002_1.cif
_cod_data_source_block Tl3Cu4USe6
_cod_database_code 4325665

loop_
_symmetry_equiv_pos_as_xyz
'x, y, z'
'-x, y+1/2, -z+1/2'
'-x, -y, -z'
'x, -y-1/2, z-1/2'

loop_
_atom_site_label
_atom_site_type_symbol
_atom_site_fract_x
_atom_site_fract_y
_atom_site_fract_z
_atom_site_U_iso_or_equiv
_atom_site_adp_type
_atom_site_occupancy
_atom_site_symmetry_multiplicity
_atom_site_calc_flag
_atom_site_refinement_flags
U1 U 0.5000 0.0000 0.5000 0.00677(18) Uani 1 2 d S
U2 U 0.0000 0.0000 0.0000 0.00679(18) Uani 1 2 d S
Tl1 Tl 0.21594(4) 0.61135(5) 0.14788(8) 0.01627(17) Uani 1 1 d .
Tl2 Tl 0.25106(4) 0.28380(5) 0.05433(8) 0.01179(16) Uani 1 1 d .
Tl3 Tl 0.28168(4) 0.58537(5) 0.61292(8) 0.01589(17) Uani 1 1 d .
Cu1 Cu 0.49314(13) 0.09836(15) 0.0839(2) 0.0111(4) Uani 1 1 d .
Cu2 Cu 0.49571(12) 0.27534(15) 0.3031(2) 0.0098(4) Uani 1 1 d .
Cu3 Cu 0.01641(13) 0.40725(15) 0.0929(2) 0.0101(4) Uani 1 1 d .
Cu4 Cu 0.02412(13) 0.22773(15) 0.3151(2) 0.0103(4) Uani 1 1 d .
Se1 Se 0.37654(10) 0.11917(13) 0.28778(19) 0.0105(3) Uani 1 1 d .
Se2 Se 0.59455(10) 0.28954(12) 0.06083(18) 0.0077(3) Uani 1 1 d .
Se3 Se 0.40240(10) 0.45103(12) 0.29566(18) 0.0076(3) Uani 1 1 d .
Se4 Se 0.13350(10) 0.39514(12) 0.33267(19) 0.0099(3) Uani 1 1 d .
Se5 Se 0.07860(10) 0.71697(12) 0.45493(19) 0.0082(3) Uani 1 1 d .
Se6 Se 0.10226(10) 0.03967(12) 0.32533(18) 0.0077(3) Uani 1 1 d .

loop_
_atom_site_aniso_label
_atom_site_aniso_U_11
_atom_site_aniso_U_22
_atom_site_aniso_U_33
_atom_site_aniso_U_23
_atom_site_aniso_U_13
_atom_site_aniso_U_12
U1 0.0086(4) 0.0054(4) 0.0064(4) 0.0000(3) 0.0010(3) 0.0004(3)
U2 0.0080(4) 0.0050(4) 0.0075(4) 0.0001(3) 0.0011(3) 0.0003(3)
Tl1 0.0156(3) 0.0115(3) 0.0216(3) 0.0048(2) 0.0008(3) 0.0004(2)
Tl2 0.0132(3) 0.0114(3) 0.0108(3) -0.0006(2) 0.0011(2) 0.0009(2)
Tl3 0.0151(3) 0.0118(3) 0.0204(3) 0.0031(2) -0.0011(2) 0.0008(2)
Cu1 0.0145(9) 0.0097(9) 0.0092(9) -0.0005(7) 0.0009(7) 0.0023(7)
Cu2 0.0126(9) 0.0076(8) 0.0093(9) -0.0015(7) 0.0020(7) 0.0012(7)
Cu3 0.0136(9) 0.0077(8) 0.0092(9) 0.0003(6) 0.0009(7) 0.0012(7)
Cu4 0.0126(9) 0.0073(8) 0.0109(9) 0.0014(7) 0.0007(7) 0.0011(7)
Se1 0.0121(7) 0.0082(7) 0.0112(7) 0.0007(5) 0.0000(6) -0.0002(6)
Se2 0.0088(7) 0.0062(6) 0.0081(7) 0.0007(5) 0.0001(6) 0.0009(5)
Se3 0.0098(7) 0.0047(6) 0.0083(7) 0.0003(5) 0.0017(6) -0.0003(5)
Se4 0.0097(7) 0.0079(7) 0.0121(7) -0.0002(5) 0.0016(6) 0.0005(5)
Se5 0.0104(7) 0.0058(7) 0.0086(7) 0.0001(5) 0.0014(6) -0.0012(5)
Se6 0.0092(7) 0.0060(6) 0.0078(7) -0.0005(5) 0.0002(5) 0.0000(5)

loop_
_atom_type_symbol
_atom_type_description
_atom_type_scat_dispersion_real
_atom_type_scat_dispersion_imag
_atom_type_scat_source
Cu Cu 0.3201 1.2651 'International Tables Vol C Tables 4.2.6.8 and 6.1.1.4'
Se Se -0.0929 2.2259 'International Tables Vol C Tables 4.2.6.8 and 6.1.1.4'
Tl Tl -2.8358 9.6688 'International Tables Vol C Tables 4.2.6.8 and 6.1.1.4'
U U -9.6767 9.6646 'International Tables Vol C Tables 4.2.6.8 and 6.1.1.4'

loop_
_geom_angle_atom_site_label_1
_geom_angle_atom_site_label_2
_geom_angle_atom_site_label_3
_geom_angle
_geom_angle_site_symmetry_1
_geom_angle_site_symmetry_3
Se1 U1 Se1 180.0 . 3_656
Se1 U1 Se2 89.00(5) . 4_566
Se1 U1 Se2 91.00(5) 3_656 4_566
Se1 U1 Se2 91.00(5) . 2_645
Se1 U1 Se2 89.00(5) 3_656 2_645
Se2 U1 Se2 180.00(3) 4_566 2_645
Se1 U1 Se3 90.40(4) . 4_566
Se1 U1 Se3 89.60(4) 3_656 4_566
Se2 U1 Se3 89.07(4) 4_566 4_566
Se2 U1 Se3 90.93(4) 2_645 4_566
Se1 U1 Se3 89.60(4) . 2_645
Se1 U1 Se3 90.40(4) 3_656 2_645
Se2 U1 Se3 90.93(4) 4_566 2_645
Se2 U1 Se3 89.07(4) 2_645 2_645
Se3 U1 Se3 180.0 4_566 2_645
Se1 U1 Cu1 134.29(5) . 3_656
Se1 U1 Cu1 45.71(5) 3_656 3_656
Se2 U1 Cu1 98.64(4) 4_566 3_656
Se2 U1 Cu1 81.36(4) 2_645 3_656
Se3 U1 Cu1 45.18(4) 4_566 3_656
Se3 U1 Cu1 134.82(4) 2_645 3_656
Se1 U1 Cu1 45.71(5) . .
Se1 U1 Cu1 134.29(5) 3_656 .
Se2 U1 Cu1 81.36(4) 4_566 .
Se2 U1 Cu1 98.64(4) 2_645 .
Se3 U1 Cu1 134.82(4) 4_566 .
Se3 U1 Cu1 45.18(4) 2_645 .
Cu1 U1 Cu1 180.0 3_656 .
Se1 U1 Cu2 88.94(5) . 4_566
Se1 U1 Cu2 91.06(5) 3_656 4_566
Se2 U1 Cu2 44.75(4) 4_566 4_566
Se2 U1 Cu2 135.25(4) 2_645 4_566
Se3 U1 Cu2 44.32(4) 4_566 4_566
Se3 U1 Cu2 135.68(4) 2_645 4_566
Cu1 U1 Cu2 67.45(4) 3_656 4_566
Cu1 U1 Cu2 112.55(4) . 4_566
Se1 U1 Cu2 91.06(5) . 2_645
Se1 U1 Cu2 88.94(5) 3_656 2_645
Se2 U1 Cu2 135.25(4) 4_566 2_645
Se2 U1 Cu2 44.75(4) 2_645 2_645
Se3 U1 Cu2 135.68(4) 4_566 2_645
Se3 U1 Cu2 44.32(4) 2_645 2_645
Cu1 U1 Cu2 112.55(4) 3_656 2_645
Cu1 U1 Cu2 67.45(4) . 2_645
Cu2 U1 Cu2 180.0 4_566 2_645
Se1 U1 Cu2 134.10(4) . 3_656
Se1 U1 Cu2 45.90(4) 3_656 3_656
Se2 U1 Cu2 135.05(4) 4_566 3_656
Se2 U1 Cu2 44.95(4) 2_645 3_656
Se3 U1 Cu2 80.11(4) 4_566 3_656
Se3 U1 Cu2 99.89(4) 2_645 3_656
Cu1 U1 Cu2 44.99(4) 3_656 3_656
Cu1 U1 Cu2 135.01(4) . 3_656
Cu2 U1 Cu2 112.415(16) 4_566 3_656
Cu2 U1 Cu2 67.585(17) 2_645 3_656
Se1 U1 Cu2 45.90(4) . .
Se1 U1 Cu2 134.10(4) 3_656 .
Se2 U1 Cu2 44.95(4) 4_566 .
Se2 U1 Cu2 135.05(4) 2_645 .
Se3 U1 Cu2 99.89(4) 4_566 .
Se3 U1 Cu2 80.11(4) 2_645 .
Cu1 U1 Cu2 135.01(4) 3_656 .
Cu1 U1 Cu2 44.99(4) . .
Cu2 U1 Cu2 67.586(17) 4_566 .
Cu2 U1 Cu2 112.414(17) 2_645 .
Cu2 U1 Cu2 180.0 3_656 .
Se4 U2 Se4 180.00(8) 4_565 2_545
Se4 U2 Se5 90.04(4) 4_565 4_565
Se4 U2 Se5 89.96(4) 2_545 4_565
Se4 U2 Se5 89.96(4) 4_565 2_545
Se4 U2 Se5 90.04(4) 2_545 2_545
Se5 U2 Se5 180.00(8) 4_565 2_545
Se4 U2 Se6 88.47(5) 4_565 .
Se4 U2 Se6 91.53(5) 2_545 .
Se5 U2 Se6 92.55(4) 4_565 .
Se5 U2 Se6 87.45(4) 2_545 .
Se4 U2 Se6 91.53(5) 4_565 3
Se4 U2 Se6 88.47(5) 2_545 3
Se5 U2 Se6 87.45(4) 4_565 3
Se5 U2 Se6 92.55(4) 2_545 3
Se6 U2 Se6 180.0 . 3
Se4 U2 Cu3 46.48(5) 4_565 4_565
Se4 U2 Cu3 133.52(5) 2_545 4_565
Se5 U2 Cu3 96.13(4) 4_565 4_565
Se5 U2 Cu3 83.87(4) 2_545 4_565
Se6 U2 Cu3 133.89(4) . 4_565
Se6 U2 Cu3 46.11(4) 3 4_565
Se4 U2 Cu3 133.52(5) 4_565 2_545
Se4 U2 Cu3 46.48(5) 2_545 2_545
Se5 U2 Cu3 83.87(4) 4_565 2_545
Se5 U2 Cu3 96.13(4) 2_545 2_545
Se6 U2 Cu3 46.11(4) . 2_545
Se6 U2 Cu3 133.89(4) 3 2_545
Cu3 U2 Cu3 180.00(9) 4_565 2_545
Se4 U2 Cu4 46.31(4) 4_565 4_565
Se4 U2 Cu4 133.69(4) 2_545 4_565
Se5 U2 Cu4 134.12(4) 4_565 4_565
Se5 U2 Cu4 45.88(4) 2_545 4_565
Se6 U2 Cu4 98.47(4) . 4_565
Se6 U2 Cu4 81.53(4) 3 4_565
Cu3 U2 Cu4 46.29(4) 4_565 4_565
Cu3 U2 Cu4 133.71(4) 2_545 4_565
Se4 U2 Cu4 133.69(4) 4_565 2_545
Se4 U2 Cu4 46.31(4) 2_545 2_545
Se5 U2 Cu4 45.88(4) 4_565 2_545
Se5 U2 Cu4 134.12(4) 2_545 2_545
Se6 U2 Cu4 81.53(4) . 2_545
Se6 U2 Cu4 98.47(4) 3 2_545
Cu3 U2 Cu4 133.71(4) 4_565 2_545
Cu3 U2 Cu4 46.29(4) 2_545 2_545
Cu4 U2 Cu4 180.00(2) 4_565 2_545
Se4 U2 Cu4 87.43(4) 4_565 .
Se4 U2 Cu4 92.57(4) 2_545 .
Se5 U2 Cu4 135.79(4) 4_565 .
Se5 U2 Cu4 44.21(4) 2_545 .
Se6 U2 Cu4 43.28(4) . .
Se6 U2 Cu4 136.72(4) 3 .
Cu3 U2 Cu4 113.07(4) 4_565 .
Cu3 U2 Cu4 66.93(4) 2_545 .
Cu4 U2 Cu4 66.881(17) 4_565 .
Cu4 U2 Cu4 113.119(17) 2_545 .
Se4 U2 Cu4 92.57(4) 4_565 3
Se4 U2 Cu4 87.43(4) 2_545 3
Se5 U2 Cu4 44.21(4) 4_565 3
Se5 U2 Cu4 135.79(4) 2_545 3
Se6 U2 Cu4 136.72(4) . 3
Se6 U2 Cu4 43.28(4) 3 3
Cu3 U2 Cu4 66.93(4) 4_565 3
Cu3 U2 Cu4 113.07(4) 2_545 3
Cu4 U2 Cu4 113.119(17) 4_565 3
Cu4 U2 Cu4 66.881(17) 2_545 3
Cu4 U2 Cu4 180.00(4) . 3
Se5 Tl1 Se4 115.89(4) 4_575 .
Se5 Tl1 Se6 72.39(4) 4_575 4_565
Se4 Tl1 Se6 74.42(4) . 4_565
Se5 Tl1 Se5 72.31(3) 4_575 .
Se4 Tl1 Se5 72.23(4) . .
Se6 Tl1 Se5 112.43(4) 4_565 .
Se5 Tl1 Se3 166.39(4) 4_575 .
Se4 Tl1 Se3 76.88(4) . .
Se6 Tl1 Se3 108.65(4) 4_565 .
Se5 Tl1 Se3 118.16(4) . .
Se5 Tl1 Se2 96.27(4) 4_575 3_665
Se4 Tl1 Se2 143.90(4) . 3_665
Se6 Tl1 Se2 102.31(4) 4_565 3_665
Se5 Tl1 Se2 137.11(4) . 3_665
Se3 Tl1 Se2 70.16(4) . 3_665
Se5 Tl1 Tl3 62.51(3) 4_575 4_575
Se4 Tl1 Tl3 154.70(4) . 4_575
Se6 Tl1 Tl3 124.25(3) 4_565 4_575
Se5 Tl1 Tl3 83.99(3) . 4_575
Se3 Tl1 Tl3 108.25(3) . 4_575
Se2 Tl1 Tl3 55.19(3) 3_665 4_575
Se5 Tl1 Tl3 129.27(4) 4_575 .
Se4 Tl1 Tl3 65.35(3) . .
Se6 Tl1 Tl3 139.53(3) 4_565 .
Se5 Tl1 Tl3 59.68(3) . .
Se3 Tl1 Tl3 58.92(3) . .
Se2 Tl1 Tl3 107.38(4) 3_665 .
Tl3 Tl1 Tl3 95.47(2) 4_575 .
Se5 Tl1 Cu3 81.23(4) 4_575 .
Se4 Tl1 Cu3 39.91(4) . .
Se6 Tl1 Cu3 41.54(4) 4_565 .
Se5 Tl1 Cu3 77.54(4) . .
Se3 Tl1 Cu3 108.79(4) . .
Se2 Tl1 Cu3 143.00(4) 3_665 .
Tl3 Tl1 Cu3 142.94(3) 4_575 .
Tl3 Tl1 Cu3 102.25(4) . .
Se5 Tl1 Cu3 42.67(4) 4_575 3_565
Se4 Tl1 Cu3 78.31(4) . 3_565
Se6 Tl1 Cu3 39.26(4) 4_565 3_565
Se5 Tl1 Cu3 77.15(4) . 3_565
Se3 Tl1 Cu3 144.36(4) . 3_565
Se2 Tl1 Cu3 122.25(4) 3_665 3_565
Tl3 Tl1 Cu3 105.15(3) 4_575 3_565
Tl3 Tl1 Cu3 129.61(4) . 3_565
Cu3 Tl1 Cu3 39.57(5) . 3_565
Se5 Tl1 Tl2 127.97(3) 4_575 .
Se4 Tl1 Tl2 51.99(3) . .
Se6 Tl1 Tl2 55.60(3) 4_565 .
Se5 Tl1 Tl2 124.20(3) . .
Se3 Tl1 Tl2 55.11(3) . .
Se2 Tl1 Tl2 95.82(3) 3_665 .
Tl3 Tl1 Tl2 151.00(2) 4_575 .
Tl3 Tl1 Tl2 94.092(19) . .
Cu3 Tl1 Tl2 59.99(3) . .
Cu3 Tl1 Tl2 89.38(3) 3_565 .
Se5 Tl1 Cu4 40.21(4) 4_575 2
Se4 Tl1 Cu4 80.66(4) . 2
Se6 Tl1 Cu4 78.87(4) 4_565 2
Se5 Tl1 Cu4 39.13(4) . 2
Se3 Tl1 Cu4 153.10(4) . 2
Se2 Tl1 Cu4 134.80(4) 3_665 2
Tl3 Tl1 Cu4 86.35(3) 4_575 2
Tl3 Tl1 Cu4 98.18(4) . 2
Cu3 Tl1 Cu4 59.24(4) . 2
Cu3 Tl1 Cu4 40.04(4) 3_565 2
Tl2 Tl1 Cu4 119.23(3) . 2
Se1 Tl2 Se4 103.04(4) 4_565 4_565
Se1 Tl2 Se1 102.86(5) 4_565 .
Se4 Tl2 Se1 101.95(5) 4_565 .
Se1 Tl2 Se4 134.87(4) 4_565 .
Se4 Tl2 Se4 108.13(5) 4_565 .
Se1 Tl2 Se4 101.69(4) . .
Se1 Tl2 Se6 81.72(4) 4_565 4_565
Se4 Tl2 Se6 77.69(4) 4_565 4_565
Se1 Tl2 Se6 175.33(4) . 4_565
Se4 Tl2 Se6 74.15(4) . 4_565
Se1 Tl2 Se3 74.96(4) 4_565 .
Se4 Tl2 Se3 172.05(4) 4_565 .
Se1 Tl2 Se3 71.35(4) . .
Se4 Tl2 Se3 77.91(4) . .
Se6 Tl2 Se3 109.36(4) 4_565 .
Se1 Tl2 Cu4 105.55(5) 4_565 4_565
Se4 Tl2 Cu4 41.83(4) 4_565 4_565
Se1 Tl2 Cu4 138.10(4) . 4_565
Se4 Tl2 Cu4 78.94(4) . 4_565
Se6 Tl2 Cu4 39.72(4) 4_565 4_565
Se3 Tl2 Cu4 146.06(4) . 4_565
Se1 Tl2 Cu3 121.98(4) 4_565 .
Se4 Tl2 Cu3 78.32(4) 4_565 .
Se1 Tl2 Cu3 134.16(4) . .
Se4 Tl2 Cu3 39.60(4) . .
Se6 Tl2 Cu3 41.17(4) 4_565 .
Se3 Tl2 Cu3 109.35(4) . .
Cu4 Tl2 Cu3 40.72(4) 4_565 .
Se1 Tl2 Tl1 82.65(3) 4_565 .
Se4 Tl2 Tl1 131.19(3) 4_565 .
Se1 Tl2 Tl1 124.32(3) . .
Se4 Tl2 Tl1 52.26(3) . .
Se6 Tl2 Tl1 54.88(3) 4_565 .
Se3 Tl2 Tl1 56.56(3) . .
Cu4 Tl2 Tl1 89.59(3) 4_565 .
Cu3 Tl2 Tl1 59.20(3) . .
Se1 Tl2 Tl2 139.84(3) 4_565 4_566
Se4 Tl2 Tl2 111.16(4) 4_565 4_566
Se1 Tl2 Tl2 50.61(3) . 4_566
Se4 Tl2 Tl2 51.21(3) . 4_566
Se6 Tl2 Tl2 125.06(3) 4_565 4_566
Se3 Tl2 Tl2 68.24(3) . 4_566
Cu4 Tl2 Tl2 113.86(4) 4_565 4_566
Cu3 Tl2 Tl2 85.96(4) . 4_566
Tl1 Tl2 Tl2 90.03(2) . 4_566
Se1 Tl2 Tl2 51.56(3) 4_565 4_565
Se4 Tl2 Tl2 51.61(3) 4_565 4_565
Se1 Tl2 Tl2 113.32(4) . 4_565
Se4 Tl2 Tl2 141.95(3) . 4_565
Se6 Tl2 Tl2 70.19(3) 4_565 4_565
Se3 Tl2 Tl2 126.39(3) . 4_565
Cu4 Tl2 Tl2 65.26(4) 4_565 4_565
Cu3 Tl2 Tl2 102.51(4) . 4_565
Tl1 Tl2 Tl2 112.60(2) . 4_565
Tl2 Tl2 Tl2 157.14(3) 4_566 4_565
Se1 Tl2 Cu2 74.88(4) 4_565 .
Se4 Tl2 Cu2 134.66(4) 4_565 .
Se1 Tl2 Cu2 39.04(4) . .
Se4 Tl2 Cu2 103.30(4) . .
Se6 Tl2 Cu2 143.35(4) 4_565 .
Se3 Tl2 Cu2 37.46(4) . .
Cu4 Tl2 Cu2 176.48(4) 4_565 .
Cu3 Tl2 Cu2 142.02(4) . .
Tl1 Tl2 Cu2 93.93(3) . .
Tl2 Tl2 Cu2 66.27(4) 4_566 .
Tl2 Tl2 Cu2 113.13(4) 4_565 .
Se1 Tl3 Se2 77.36(4) 4_566 3_666
Se1 Tl3 Se2 117.73(5) 4_566 2_655
Se2 Tl3 Se2 72.52(3) 3_666 2_655
Se1 Tl3 Se3 73.32(4) 4_566 .
Se2 Tl3 Se3 114.93(4) 3_666 .
Se2 Tl3 Se3 72.32(4) 2_655 .
Se1 Tl3 Se5 148.60(4) 4_566 .
Se2 Tl3 Se5 119.55(4) 3_666 .
Se2 Tl3 Se5 93.32(4) 2_655 .
Se3 Tl3 Se5 115.45(4) . .
Se1 Tl3 Se6 80.38(4) 4_566 4_566
Se2 Tl3 Se6 103.33(4) 3_666 4_566
Se2 Tl3 Se6 158.84(4) 2_655 4_566
Se3 Tl3 Se6 126.31(4) . 4_566
Se5 Tl3 Se6 70.30(4) . 4_566
Se1 Tl3 Tl1 146.79(4) 4_566 4_576
Se2 Tl3 Tl1 70.85(3) 3_666 4_576
Se2 Tl3 Tl1 61.32(3) 2_655 4_576
Se3 Tl3 Tl1 129.14(3) . 4_576
Se5 Tl3 Tl1 51.97(3) . 4_576
Se6 Tl3 Tl1 97.57(3) 4_566 4_576
Se1 Tl3 Tl1 125.82(4) 4_566 .
Se2 Tl3 Tl1 142.77(3) 3_666 .
Se2 Tl3 Tl1 70.71(3) 2_655 .
Se3 Tl3 Tl1 58.15(3) . .
Se5 Tl3 Tl1 57.72(4) . .
Se6 Tl3 Tl1 108.77(4) 4_566 .
Tl1 Tl3 Tl1 86.47(2) 4_576 .
Se1 Tl3 Se4 92.54(4) 4_566 .
Se2 Tl3 Se4 166.24(4) 3_666 .
Se2 Tl3 Se4 120.92(4) 2_655 .
Se3 Tl3 Se4 69.99(4) . .
Se5 Tl3 Se4 65.45(4) . .
Se6 Tl3 Se4 65.31(4) 4_566 .
Tl1 Tl3 Se4 116.93(3) 4_576 .
Tl1 Tl3 Se4 50.98(3) . .
Se1 Tl3 Cu2 82.35(5) 4_566 3_666
Se2 Tl3 Cu2 40.54(4) 3_666 3_666
Se2 Tl3 Cu2 40.96(4) 2_655 3_666
Se3 Tl3 Cu2 78.56(4) . 3_666
Se5 Tl3 Cu2 128.22(4) . 3_666
Se6 Tl3 Cu2 142.90(4) 4_566 3_666
Tl1 Tl3 Cu2 79.80(3) 4_576 3_666
Tl1 Tl3 Cu2 107.99(4) . 3_666
Se4 Tl3 Cu2 148.25(4) . 3_666
Se1 Tl3 Cu1 78.52(4) 4_566 2_655
Se2 Tl3 Cu1 79.46(4) 3_666 2_655
Se2 Tl3 Cu1 43.48(4) 2_655 2_655
Se3 Tl3 Cu1 38.69(4) . 2_655
Se5 Tl3 Cu1 128.16(4) . 2_655
Se6 Tl3 Cu1 157.53(4) 4_566 2_655
Tl1 Tl3 Cu1 104.29(3) 4_576 2_655
Tl1 Tl3 Cu1 78.07(4) . 2_655
Se4 Tl3 Cu1 107.97(4) . 2_655
Cu2 Tl3 Cu1 40.28(4) 3_666 2_655
Se1 Tl3 Cu1 39.64(4) 4_566 4_566
Se2 Tl3 Cu1 81.99(4) 3_666 4_566
Se2 Tl3 Cu1 82.62(4) 2_655 4_566
Se3 Tl3 Cu1 40.71(4) . 4_566
Se5 Tl3 Cu1 155.89(4) . 4_566
Se6 Tl3 Cu1 117.82(4) 4_566 4_566
Tl1 Tl3 Cu1 139.64(3) 4_576 4_566
Tl1 Tl3 Cu1 98.82(4) . 4_566
Se4 Tl3 Cu1 96.26(4) . 4_566
Cu2 Tl3 Cu1 60.41(4) 3_666 4_566
Cu1 Tl3 Cu1 39.93(5) 2_655 4_566
Se3 Cu1 Se1 107.33(8) 2_645 .
Se3 Cu1 Se3 117.25(8) 2_645 4_565
Se1 Cu1 Se3 102.15(9) . 4_565
Se3 Cu1 Cu2 130.55(9) 2_645 4_565
Se1 Cu1 Cu2 122.08(9) . 4_565
Se3 Cu1 Cu2 56.68(6) 4_565 4_565
Se3 Cu1 Cu1 61.07(8) 2_645 3_655
Se1 Cu1 Cu1 119.05(12) . 3_655
Se3 Cu1 Cu1 56.18(7) 4_565 3_655
Cu2 Cu1 Cu1 93.83(10) 4_565 3_655
Se3 Cu1 Cu2 108.28(9) 2_645 .
Se1 Cu1 Cu2 59.61(7) . .
Se3 Cu1 Cu2 134.38(9) 4_565 .
Cu2 Cu1 Cu2 95.68(6) 4_565 .
Cu1 Cu1 Cu2 169.01(12) 3_655 .
Se3 Cu1 Se2 103.70(8) 2_645 .
Se1 Cu1 Se2 113.63(8) . .
Se3 Cu1 Se2 113.01(8) 4_565 .
Cu2 Cu1 Se2 56.36(6) 4_565 .
Cu1 Cu1 Se2 127.32(12) 3_655 .
Cu2 Cu1 Se2 55.37(6) . .
Se3 Cu1 U1 55.85(5) 2_645 .
Se1 Cu1 U1 53.26(5) . .
Se3 Cu1 U1 135.60(8) 4_565 .
Cu2 Cu1 U1 165.39(8) 4_565 .
Cu1 Cu1 U1 100.30(9) 3_655 .
Cu2 Cu1 U1 69.91(6) . .
Se2 Cu1 U1 110.96(7) . .
Se3 Cu1 Tl3 63.69(5) 2_645 2_645
Se1 Cu1 Tl3 163.17(8) . 2_645
Se3 Cu1 Tl3 94.67(6) 4_565 2_645
Cu2 Cu1 Tl3 67.96(6) 4_565 2_645
Cu1 Cu1 Tl3 70.49(8) 3_655 2_645
Cu2 Cu1 Tl3 108.17(7) . 2_645
Se2 Cu1 Tl3 58.63(5) . 2_645
U1 Cu1 Tl3 113.31(6) . 2_645
Se3 Cu1 Tl3 96.39(6) 2_645 4_565
Se1 Cu1 Tl3 51.61(5) . 4_565
Se3 Cu1 Tl3 62.61(5) 4_565 4_565
Cu2 Cu1 Tl3 114.74(8) 4_565 4_565
Cu1 Cu1 Tl3 69.59(8) 3_655 4_565
Cu2 Cu1 Tl3 111.00(7) . 4_565
Se2 Cu1 Tl3 158.48(7) . 4_565
U1 Cu1 Tl3 74.23(4) . 4_565
Tl3 Cu1 Tl3 140.07(5) 2_645 4_565
Se3 Cu1 Tl2 154.15(8) 2_645 .
Se1 Cu1 Tl2 47.63(5) . .
Se3 Cu1 Tl2 70.35(6) 4_565 .
Cu2 Cu1 Tl2 74.97(6) 4_565 .
Cu1 Cu1 Tl2 120.66(10) 3_655 .
Cu2 Cu1 Tl2 67.42(6) . .
Se2 Cu1 Tl2 94.47(6) . .
U1 Cu1 Tl2 100.61(5) . .
Tl3 Cu1 Tl2 142.13(5) 2_645 .
Tl3 Cu1 Tl2 64.04(4) 4_565 .
Se3 Cu1 Tl1 45.88(5) 2_645 2_645
Se1 Cu1 Tl1 113.99(7) . 2_645
Se3 Cu1 Tl1 143.15(7) 4_565 2_645
Cu2 Cu1 Tl1 105.88(7) 4_565 2_645
Cu1 Cu1 Tl1 97.89(9) 3_655 2_645
Cu2 Cu1 Tl1 74.20(6) . 2_645
Se2 Cu1 Tl1 59.15(5) . 2_645
U1 Cu1 Tl1 68.65(4) . 2_645
Tl3 Cu1 Tl1 49.31(3) 2_645 2_645
Tl3 Cu1 Tl1 137.88(5) 4_565 2_645
Tl2 Cu1 Tl1 141.43(5) . 2_645
Se3 Cu2 Se2 107.72(8) . .
Se3 Cu2 Se2 124.68(8) . 4_566
Se2 Cu2 Se2 104.97(9) . 4_566
Se3 Cu2 Se1 100.23(8) . .
Se2 Cu2 Se1 118.45(8) . .
Se2 Cu2 Se1 101.76(8) 4_566 .
Se3 Cu2 Cu1 61.13(7) . 4_566
Se2 Cu2 Cu1 129.33(9) . 4_566
Se2 Cu2 Cu1 63.59(7) 4_566 4_566
Se1 Cu2 Cu1 112.22(9) . 4_566
Se3 Cu2 Cu1 129.56(9) . .
Se2 Cu2 Cu1 63.36(7) . .
Se2 Cu2 Cu1 104.77(8) 4_566 .
Se1 Cu2 Cu1 56.56(7) . .
Cu1 Cu2 Cu1 163.39(9) 4_566 .
Se3 Cu2 U1 54.20(5) . 2_655
Se2 Cu2 U1 53.53(5) . 2_655
Se2 Cu2 U1 135.31(7) 4_566 2_655
Se1 Cu2 U1 122.86(7) . 2_655
Cu1 Cu2 U1 98.23(7) 4_566 2_655
Cu1 Cu2 U1 98.31(7) . 2_655
Se3 Cu2 U1 137.98(7) . .
Se2 Cu2 U1 113.04(7) . .
Se2 Cu2 U1 53.04(5) 4_566 .
Se1 Cu2 U1 51.05(5) . .
Cu1 Cu2 U1 98.42(7) 4_566 .
Cu1 Cu2 U1 65.09(5) . .
U1 Cu2 U1 163.24(6) 2_655 .
Se3 Cu2 Tl3 99.07(6) . 3_666
Se2 Cu2 Tl3 61.12(5) . 3_666
Se2 Cu2 Tl3 61.06(5) 4_566 3_666
Se1 Cu2 Tl3 159.51(8) . 3_666
Cu1 Cu2 Tl3 71.76(6) 4_566 3_666
Cu1 Cu2 Tl3 114.25(7) . 3_666
U1 Cu2 Tl3 74.67(4) 2_655 3_666
U1 Cu2 Tl3 108.99(5) . 3_666
Se3 Cu2 Tl2 57.78(5) . .
Se2 Cu2 Tl2 102.92(7) . .
Se2 Cu2 Tl2 148.57(7) 4_566 .
Se1 Cu2 Tl2 51.27(5) . .
Cu1 Cu2 Tl2 108.03(7) 4_566 .
Cu1 Cu2 Tl2 75.33(6) . .
U1 Cu2 Tl2 74.16(4) 2_655 .
U1 Cu2 Tl2 102.30(5) . .
Tl3 Cu2 Tl2 148.43(5) 3_666 .
Se3 Cu2 Tl2 68.60(5) . 4_566
Se2 Cu2 Tl2 157.49(7) . 4_566
Se2 Cu2 Tl2 94.42(6) 4_566 4_566
Se1 Cu2 Tl2 44.55(5) . 4_566
Cu1 Cu2 Tl2 69.68(6) 4_566 4_566
Cu1 Cu2 Tl2 101.01(7) . 4_566
U1 Cu2 Tl2 118.20(5) 2_655 4_566
U1 Cu2 Tl2 69.86(3) . 4_566
Tl3 Cu2 Tl2 140.66(5) 3_666 4_566
Tl2 Cu2 Tl2 55.68(3) . 4_566
Se3 Cu2 Tl1 148.25(7) . 2_645
Se2 Cu2 Tl1 58.94(5) . 2_645
Se2 Cu2 Tl1 47.81(5) 4_566 2_645
Se1 Cu2 Tl1 111.47(6) . 2_645
Cu1 Cu2 Tl1 103.14(7) 4_566 2_645
Cu1 Cu2 Tl1 73.31(6) . 2_645
U1 Cu2 Tl1 106.59(5) 2_655 2_645
U1 Cu2 Tl1 67.60(3) . 2_645
Tl3 Cu2 Tl1 49.24(3) 3_666 2_645
Tl2 Cu2 Tl1 148.40(5) . 2_645
Tl2 Cu2 Tl1 135.16(4) 4_566 2_645
Se4 Cu3 Se6 109.75(8) . 2
Se4 Cu3 Se6 103.59(8) . 4_565
Se6 Cu3 Se6 118.29(8) 2 4_565
Se4 Cu3 Cu3 123.77(12) . 3_565
Se6 Cu3 Cu3 61.37(8) 2 3_565
Se6 Cu3 Cu3 56.92(7) 4_565 3_565
Se4 Cu3 Se5 114.30(8) . 2_545
Se6 Cu3 Se5 98.66(8) 2 2_545
Se6 Cu3 Se5 112.73(8) 4_565 2_545
Cu3 Cu3 Se5 121.90(12) 3_565 2_545
Se4 Cu3 Cu4 119.89(9) . 4_565
Se6 Cu3 Cu4 130.06(10) 2 4_565
Se6 Cu3 Cu4 56.08(6) 4_565 4_565
Cu3 Cu3 Cu4 93.22(10) 3_565 4_565
Se5 Cu3 Cu4 57.04(7) 2_545 4_565
Se4 Cu3 Cu4 58.91(7) . .
Se6 Cu3 Cu4 108.09(8) 2 .
Se6 Cu3 Cu4 133.61(9) 4_565 .
Cu3 Cu3 Cu4 169.41(13) 3_565 .
Se5 Cu3 Cu4 56.21(6) 2_545 .
Cu4 Cu3 Cu4 93.46(6) 4_565 .
Se4 Cu3 U2 54.15(5) . 2
Se6 Cu3 U2 57.09(5) 2 2
Se6 Cu3 U2 138.48(7) 4_565 2
Cu3 Cu3 U2 103.25(9) 3_565 2
Se5 Cu3 U2 108.63(7) 2_545 2
Cu4 Cu3 U2 162.76(8) 4_565 2
Cu4 Cu3 U2 69.51(6) . 2
Se4 Cu3 Tl1 55.63(5) . .
Se6 Cu3 Tl1 100.02(6) 2 .
Se6 Cu3 Tl1 60.29(5) 4_565 .
Cu3 Cu3 Tl1 70.83(8) 3_565 .
Se5 Cu3 Tl1 161.03(7) 2_545 .
Cu4 Cu3 Tl1 111.55(7) 4_565 .
Cu4 Cu3 Tl1 114.05(8) . .
U2 Cu3 Tl1 79.22(4) 2 .
Se4 Cu3 Tl1 159.24(8) . 3_565
Se6 Cu3 Tl1 60.27(5) 2 3_565
Se6 Cu3 Tl1 97.10(6) 4_565 3_565
Cu3 Cu3 Tl1 69.60(8) 3_565 3_565
Se5 Cu3 Tl1 54.41(5) 2_545 3_565
Cu4 Cu3 Tl1 70.93(6) 4_565 3_565
Cu4 Cu3 Tl1 104.98(7) . 3_565
U2 Cu3 Tl1 109.88(6) 2 3_565
Tl1 Cu3 Tl1 140.43(5) . 3_565
Se4 Cu3 Tl2 54.79(5) . .
Se6 Cu3 Tl2 159.56(8) 2 .
Se6 Cu3 Tl2 60.43(5) 4_565 .
Cu3 Cu3 Tl2 113.56(10) 3_565 .
Se5 Cu3 Tl2 100.24(6) 2_545 .
Cu4 Cu3 Tl2 67.99(6) 4_565 .
Cu4 Cu3 Tl2 76.63(6) . .
U2 Cu3 Tl2 108.92(6) 2 .
Tl1 Cu3 Tl2 60.81(3) . .
Tl1 Cu3 Tl2 138.90(5) 3_565 .
Se4 Cu3 Tl3 105.76(6) . 3_566
Se6 Cu3 Tl3 37.70(4) 2 3_566
Se6 Cu3 Tl3 147.82(7) 4_565 3_566
Cu3 Cu3 Tl3 95.21(9) 3_565 3_566
Se5 Cu3 Tl3 65.94(5) 2_545 3_566
Cu4 Cu3 Tl3 116.96(7) 4_565 3_566
Cu4 Cu3 Tl3 74.43(6) . 3_566
U2 Cu3 Tl3 57.11(4) 2 3_566
Tl1 Cu3 Tl3 130.15(4) . 3_566
Tl1 Cu3 Tl3 54.65(3) 3_565 3_566
Tl2 Cu3 Tl3 150.85(5) . 3_566
Se6 Cu4 Se5 104.40(8) . 2_545
Se6 Cu4 Se5 121.20(8) . 3_566
Se5 Cu4 Se5 102.69(9) 2_545 3_566
Se6 Cu4 Se4 110.93(9) . .
Se5 Cu4 Se4 116.29(8) 2_545 .
Se5 Cu4 Se4 101.76(8) 3_566 .
Se6 Cu4 Cu3 60.64(7) . 4_566
Se5 Cu4 Cu3 125.35(9) 2_545 4_566
Se5 Cu4 Cu3 61.02(7) 3_566 4_566
Se4 Cu4 Cu3 118.05(9) . 4_566
Se6 Cu4 Cu3 134.07(9) . .
Se5 Cu4 Cu3 60.88(7) 2_545 .
Se5 Cu4 Cu3 104.72(8) 3_566 .
Se4 Cu4 Cu3 56.27(7) . .
Cu3 Cu4 Cu3 164.55(10) 4_566 .
Se6 Cu4 U2 147.63(8) . 2
Se5 Cu4 U2 107.91(7) 2_545 2
Se5 Cu4 U2 52.80(5) 3_566 2
Se4 Cu4 U2 51.71(5) . 2
Cu3 Cu4 U2 100.72(7) 4_566 2
Cu3 Cu4 U2 64.20(5) . 2
Se6 Cu4 U2 53.20(5) . .
Se5 Cu4 U2 51.26(5) 2_545 .
Se5 Cu4 U2 128.70(7) 3_566 .
Se4 Cu4 U2 128.81(7) . .
Cu3 Cu4 U2 96.26(7) 4_566 .
Cu3 Cu4 U2 97.77(7) . .
U2 Cu4 U2 158.80(6) 2 .
Se6 Cu4 Tl2 62.46(5) . 4_566
Se5 Cu4 Tl2 152.68(8) 2_545 4_566
Se5 Cu4 Tl2 104.55(7) 3_566 4_566
Se4 Cu4 Tl2 55.64(5) . 4_566
Cu3 Cu4 Tl2 71.29(6) 4_566 4_566
Cu3 Cu4 Tl2 109.46(7) . 4_566
U2 Cu4 Tl2 87.21(4) 2 4_566
U2 Cu4 Tl2 110.39(5) . 4_566
Se6 Cu4 Tl1 98.16(6) . 2_545
Se5 Cu4 Tl1 61.40(6) 2_545 2_545
Se5 Cu4 Tl1 53.85(5) 3_566 2_545
Se4 Cu4 Tl1 149.75(7) . 2_545
Cu3 Cu4 Tl1 69.03(6) 4_566 2_545
Cu3 Cu4 Tl1 108.42(7) . 2_545
U2 Cu4 Tl1 98.82(5) 2 2_545
U2 Cu4 Tl1 75.49(4) . 2_545
Tl2 Cu4 Tl1 140.30(5) 4_566 2_545
Se6 Cu4 Tl2 74.98(6) . .
Se5 Cu4 Tl2 95.11(6) 2_545 .
Se5 Cu4 Tl2 150.96(7) 3_566 .
Se4 Cu4 Tl2 49.38(5) . .
Cu3 Cu4 Tl2 124.66(7) 4_566 .
Cu3 Cu4 Tl2 64.48(6) . .
U2 Cu4 Tl2 100.01(4) 2 .
U2 Cu4 Tl2 80.30(4) . .
Tl2 Cu4 Tl2 59.19(3) 4_566 .
Tl1 Cu4 Tl2 153.61(5) 2_545 .
Se6 Cu4 Tl3 142.46(7) . 3_566
Se5 Cu4 Tl3 66.78(6) 2_545 3_566
Se5 Cu4 Tl3 38.44(5) 3_566 3_566
Se4 Cu4 Tl3 105.21(6) . 3_566
Cu3 Cu4 Tl3 93.65(7) 4_566 3_566
Cu3 Cu4 Tl3 75.58(6) . 3_566
U2 Cu4 Tl3 57.16(3) 2 3_566
U2 Cu4 Tl3 109.41(5) . 3_566
Tl2 Cu4 Tl3 138.62(5) 4_566 3_566
Tl1 Cu4 Tl3 44.79(3) 2_545 3_566
Tl2 Cu4 Tl3 139.92(4) . 3_566
Cu1 Se1 Cu2 63.84(7) . .
Cu1 Se1 U1 81.03(6) . .
Cu2 Se1 U1 83.05(6) . .
Cu1 Se1 Tl3 88.75(6) . 4_565
Cu2 Se1 Tl3 152.03(7) . 4_565
U1 Se1 Tl3 98.83(5) . 4_565
Cu1 Se1 Tl2 163.72(7) . 4_566
Cu2 Se1 Tl2 100.41(6) . 4_566
U1 Se1 Tl2 101.97(5) . 4_566
Tl3 Se1 Tl2 106.39(5) 4_565 4_566
Cu1 Se1 Tl2 97.12(6) . .
Cu2 Se1 Tl2 89.69(6) . .
U1 Se1 Tl2 172.59(6) . .
Tl3 Se1 Tl2 88.27(5) 4_565 .
Tl2 Se1 Tl2 77.82(4) 4_566 .
Cu1 Se1 Tl1 139.14(6) . 4_566
Cu2 Se1 Tl1 140.88(6) . 4_566
U1 Se1 Tl1 73.89(3) . 4_566
Tl3 Se1 Tl1 64.49(3) 4_565 4_566
Tl2 Se1 Tl1 55.90(3) 4_566 4_566
Tl2 Se1 Tl1 111.42(4) . 4_566
Cu2 Se2 Cu2 102.65(8) . 4_565
Cu2 Se2 Cu1 61.27(7) . .
Cu2 Se2 Cu1 60.05(7) 4_565 .
Cu2 Se2 U1 81.72(6) . 2_655
Cu2 Se2 U1 82.01(6) 4_565 2_655
Cu1 Se2 U1 115.28(7) . 2_655
Cu2 Se2 Tl3 78.34(6) . 3_666
Cu2 Se2 Tl3 171.81(7) 4_565 3_666
Cu1 Se2 Tl3 126.23(6) . 3_666
U1 Se2 Tl3 90.13(4) 2_655 3_666
Cu2 Se2 Tl3 129.84(7) . 2_645
Cu2 Se2 Tl3 77.98(6) 4_565 2_645
Cu1 Se2 Tl3 77.89(5) . 2_645
U1 Se2 Tl3 145.58(5) 2_655 2_645
Tl3 Se2 Tl3 107.78(5) 3_666 2_645
Cu2 Se2 Tl1 155.09(7) . 3_665
Cu2 Se2 Tl1 100.90(6) 4_565 3_665
Cu1 Se2 Tl1 140.26(6) . 3_665
U1 Se2 Tl1 93.65(4) 2_655 3_665
Tl3 Se2 Tl1 77.20(4) 3_666 3_665
Tl3 Se2 Tl1 63.49(3) 2_645 3_665
Cu2 Se2 Tl1 89.48(6) . 2_645
Cu2 Se2 Tl1 129.83(6) 4_565 2_645
Cu1 Se2 Tl1 86.09(6) . 2_645
U1 Se2 Tl1 148.16(5) 2_655 2_645
Tl3 Se2 Tl1 58.07(3) 3_666 2_645
Tl3 Se2 Tl1 58.21(3) 2_645 2_645
Tl1 Se2 Tl1 81.60(4) 3_665 2_645
Cu2 Se2 Tl2 49.29(5) . .
Cu2 Se2 Tl2 56.79(5) 4_565 .
Cu1 Se2 Tl2 54.33(5) . .
U1 Se2 Tl2 61.16(3) 2_655 .
Tl3 Se2 Tl2 121.03(4) 3_666 .
Tl3 Se2 Tl2 125.19(4) 2_645 .
Tl1 Se2 Tl2 146.58(4) 3_665 .
Tl1 Se2 Tl2 131.51(4) 2_645 .
Cu2 Se2 Tl2 117.61(6) . 3_665
Cu2 Se2 Tl2 111.76(6) 4_565 3_665
Cu1 Se2 Tl2 169.51(6) . 3_665
U1 Se2 Tl2 55.13(3) 2_655 3_665
Tl3 Se2 Tl2 61.28(3) 3_666 3_665
Tl3 Se2 Tl2 107.72(4) 2_645 3_665
Tl1 Se2 Tl2 44.232(19) 3_665 3_665
Tl1 Se2 Tl2 104.40(3) 2_645 3_665
Tl2 Se2 Tl2 116.30(3) . 3_665
Cu1 Se3 Cu2 102.02(8) 2_655 .
Cu1 Se3 Cu1 62.75(8) 2_655 4_566
Cu2 Se3 Cu1 62.19(7) . 4_566
Cu1 Se3 U1 78.97(6) 2_655 2_655
Cu2 Se3 U1 81.48(6) . 2_655
Cu1 Se3 U1 117.07(7) 4_566 2_655
Cu1 Se3 Tl2 168.00(7) 2_655 .
Cu2 Se3 Tl2 84.76(6) . .
Cu1 Se3 Tl2 129.16(6) 4_566 .
U1 Se3 Tl2 92.43(4) 2_655 .
Cu1 Se3 Tl1 103.80(6) 2_655 .
Cu2 Se3 Tl1 152.77(7) . .
Cu1 Se3 Tl1 139.52(7) 4_566 .
U1 Se3 Tl1 95.07(4) 2_655 .
Tl2 Se3 Tl1 68.33(4) . .
Cu1 Se3 Tl3 77.63(6) 2_655 .
Cu2 Se3 Tl3 132.15(7) . .
Cu1 Se3 Tl3 76.68(6) 4_566 .
U1 Se3 Tl3 142.37(5) 2_655 .
Tl2 Se3 Tl3 105.30(4) . .
Tl1 Se3 Tl3 62.93(3) . .
Cu1 Se3 Tl2 129.22(6) 2_655 4_566
Cu2 Se3 Tl2 77.81(6) . 4_566
Cu1 Se3 Tl2 73.74(5) 4_566 4_566
U1 Se3 Tl2 147.88(5) 2_655 4_566
Tl2 Se3 Tl2 61.61(3) . 4_566
Tl1 Se3 Tl2 92.32(4) . 4_566
Tl3 Se3 Tl2 67.62(3) . 4_566
Cu1 Se3 Tl3 53.05(5) 2_655 3_666
Cu2 Se3 Tl3 50.41(5) . 3_666
Cu1 Se3 Tl3 52.83(5) 4_566 3_666
U1 Se3 Tl3 64.30(4) 2_655 3_666
Tl2 Se3 Tl3 130.33(4) . 3_666
Tl1 Se3 Tl3 149.99(4) . 3_666
Tl3 Se3 Tl3 119.99(4) . 3_666
Tl2 Se3 Tl3 116.87(4) 4_566 3_666
Cu1 Se3 Tl3 108.43(6) 2_655 1_554
Cu2 Se3 Tl3 112.99(6) . 1_554
Cu1 Se3 Tl3 166.72(6) 4_566 1_554
U1 Se3 Tl3 49.84(3) 2_655 1_554
Tl2 Se3 Tl3 59.60(3) . 1_554
Tl1 Se3 Tl3 49.84(3) . 1_554
Tl3 Se3 Tl3 112.21(4) . 1_554
Tl2 Se3 Tl3 118.32(3) 4_566 1_554
Tl3 Se3 Tl3 114.14(4) 3_666 1_554
Cu3 Se4 Cu4 64.82(7) . .
Cu3 Se4 U2 79.38(6) . 2
Cu4 Se4 U2 81.99(6) . 2
Cu3 Se4 Tl2 142.16(7) . 4_566
Cu4 Se4 Tl2 82.53(6) . 4_566
U2 Se4 Tl2 115.98(5) 2 4_566
Cu3 Se4 Tl2 85.60(6) . .
Cu4 Se4 Tl2 93.04(6) . .
U2 Se4 Tl2 164.90(6) 2 .
Tl2 Se4 Tl2 77.18(4) 4_566 .
Cu3 Se4 Tl1 84.46(6) . .
Cu4 Se4 Tl1 148.20(7) . .
U2 Se4 Tl1 101.09(5) 2 .
Tl2 Se4 Tl1 122.28(5) 4_566 .
Tl2 Se4 Tl1 75.75(4) . .
Cu3 Se4 Tl3 140.47(7) . .
Cu4 Se4 Tl3 147.44(7) . .
U2 Se4 Tl3 84.28(4) 2 .
Tl2 Se4 Tl3 77.24(4) 4_566 .
Tl2 Se4 Tl3 106.79(4) . .
Tl1 Se4 Tl3 63.67(3) . .
Cu4 Se5 Cu4 101.23(9) 2 3_566
Cu4 Se5 Cu3 62.91(7) 2 2
Cu4 Se5 Cu3 61.94(7) 3_566 2
Cu4 Se5 U2 84.53(6) 2 2
Cu4 Se5 U2 81.31(6) 3_566 2
Cu3 Se5 U2 121.91(7) 2 2
Cu4 Se5 Tl1 134.83(7) 2 4_576
Cu4 Se5 Tl1 85.94(6) 3_566 4_576
Cu3 Se5 Tl1 82.92(6) 2 4_576
U2 Se5 Tl1 140.44(5) 2 4_576
Cu4 Se5 Tl1 79.47(6) 2 .
Cu4 Se5 Tl1 174.17(7) 3_566 .
Cu3 Se5 Tl1 122.90(6) 2 .
U2 Se5 Tl1 93.02(4) 2 .
Tl1 Se5 Tl1 97.70(4) 4_576 .
Cu4 Se5 Tl3 140.45(7) 2 .
Cu4 Se5 Tl3 115.38(7) 3_566 .
Cu3 Se5 Tl3 148.35(7) 2 .
U2 Se5 Tl3 86.59(4) 2 .
Tl1 Se5 Tl3 65.52(4) 4_576 .
Tl1 Se5 Tl3 62.60(3) . .
Cu4 Se5 Tl3 84.39(6) 2 4_575
Cu4 Se5 Tl3 136.27(6) 3_566 4_575
Cu3 Se5 Tl3 83.83(5) 2 4_575
U2 Se5 Tl3 142.28(4) 2 4_575
Tl1 Se5 Tl3 62.18(3) 4_576 4_575
Tl1 Se5 Tl3 49.48(3) . 4_575
Tl3 Se5 Tl3 79.48(3) . 4_575
Cu4 Se5 Tl2 55.23(6) 2 2
Cu4 Se5 Tl2 46.45(5) 3_566 2
Cu3 Se5 Tl2 48.83(5) 2 2
U2 Se5 Tl2 73.11(3) 2 2
Tl1 Se5 Tl2 121.72(4) 4_576 2
Tl1 Se5 Tl2 133.13(4) . 2
Tl3 Se5 Tl2 153.86(4) . 2
Tl3 Se5 Tl2 126.60(3) 4_575 2
Cu4 Se5 Tl1 161.13(6) 2 1_556
Cu4 Se5 Tl1 66.26(5) 3_566 1_556
Cu3 Se5 Tl1 117.67(6) 2 1_556
U2 Se5 Tl1 79.73(3) 2 1_556
Tl1 Se5 Tl1 60.89(3) 4_576 1_556
Tl1 Se5 Tl1 111.53(4) . 1_556
Tl3 Se5 Tl1 49.12(3) . 1_556
Tl3 Se5 Tl1 114.45(3) 4_575 1_556
Tl2 Se5 Tl1 109.59(4) 2 1_556
Cu4 Se6 Cu3 101.25(8) . 2_545
Cu4 Se6 Cu3 63.28(7) . 4_566
Cu3 Se6 Cu3 61.71(8) 2_545 4_566
Cu4 Se6 U2 83.52(6) . .
Cu3 Se6 U2 76.80(6) 2_545 .
Cu3 Se6 U2 117.48(7) 4_566 .
Cu4 Se6 Tl1 133.54(7) . 4_566
Cu3 Se6 Tl1 80.46(6) 2_545 4_566
Cu3 Se6 Tl1 78.17(6) 4_566 4_566
U2 Se6 Tl1 139.90(5) . 4_566
Cu4 Se6 Tl2 77.83(6) . 4_566
Cu3 Se6 Tl2 134.17(7) 2_545 4_566
Cu3 Se6 Tl2 78.40(6) 4_566 4_566
U2 Se6 Tl2 146.28(5) . 4_566
Tl1 Se6 Tl2 69.52(4) 4_566 4_566
Cu4 Se6 Tl3 135.86(7) . 4_565
Cu3 Se6 Tl3 117.28(6) 2_545 4_565
Cu3 Se6 Tl3 154.47(7) 4_566 4_565
U2 Se6 Tl3 85.06(4) . 4_565
Tl1 Se6 Tl3 76.62(4) 4_566 4_565
Tl2 Se6 Tl3 89.04(4) 4_566 4_565
Cu4 Se6 Tl2 70.90(6) . .
Cu3 Se6 Tl2 162.80(7) 2_545 .
Cu3 Se6 Tl2 123.40(6) 4_566 .
U2 Se6 Tl2 86.95(4) . .
Tl1 Se6 Tl2 116.21(4) 4_566 .
Tl2 Se6 Tl2 60.51(3) 4_566 .
Tl3 Se6 Tl2 66.01(3) 4_565 .
Cu4 Se6 Tl1 51.97(5) . 2_545
Cu3 Se6 Tl1 50.19(5) 2_545 2_545
Cu3 Se6 Tl1 51.27(5) 4_566 2_545
U2 Se6 Tl1 66.37(4) . 2_545
Tl1 Se6 Tl1 120.02(4) 4_566 2_545
Tl2 Se6 Tl1 119.17(4) 4_566 2_545
Tl3 Se6 Tl1 150.27(4) 4_565 2_545
Tl2 Se6 Tl1 117.85(4) . 2_545
Cu4 Se6 Tl1 161.74(6) . 1_545
Cu3 Se6 Tl1 75.72(5) 2_545 1_545
Cu3 Se6 Tl1 126.98(6) 4_566 1_545
U2 Se6 Tl1 78.24(3) . 1_545
Tl1 Se6 Tl1 64.29(3) 4_566 1_545
Tl2 Se6 Tl1 117.46(4) 4_566 1_545
Tl3 Se6 Tl1 41.723(19) 4_565 1_545
Tl2 Se6 Tl1 106.76(3) . 1_545
Tl1 Se6 Tl1 119.59(3) 2_545 1_545

loop_
_geom_bond_atom_site_label_1
_geom_bond_atom_site_label_2
_geom_bond_distance
_geom_bond_site_symmetry_2
U1 Se1 2.7247(16) .
U1 Se1 2.7247(16) 3_656
U1 Se2 2.8060(14) 4_566
U1 Se2 2.8060(14) 2_645
U1 Se3 2.8319(15) 4_566
U1 Se3 2.8319(15) 2_645
U1 Cu1 3.3587(19) 3_656
U1 Cu1 3.3587(19) .
U1 Cu2 3.4531(18) 4_566
U1 Cu2 3.4531(18) 2_645
U1 Cu2 3.4777(18) 3_656
U1 Cu2 3.4778(18) .
U2 Se4 2.7257(16) 4_565
U2 Se4 2.7257(16) 2_545
U2 Se5 2.7713(14) 4_565
U2 Se5 2.7713(14) 2_545
U2 Se6 2.8501(16) .
U2 Se6 2.8501(16) 3
U2 Cu3 3.3053(19) 4_565
U2 Cu3 3.3053(19) 2_545
U2 Cu4 3.4390(18) 4_565
U2 Cu4 3.4390(18) 2_545
Tl1 Se5 3.1242(17) 4_575
Tl1 Se4 3.1373(16) .
Tl1 Se6 3.3573(17) 4_565
Tl1 Se5 3.4461(18) .
Tl1 Se3 3.4522(17) .
Tl1 Se2 3.5394(18) 3_665
Tl1 Tl3 3.6100(11) 4_575
Tl1 Tl3 3.6188(12) .
Tl1 Tl2 3.8450(11) .
Tl2 Se1 3.0743(18) 4_565
Tl2 Se4 3.1083(17) 4_565
Tl2 Se1 3.1160(17) .
Tl2 Se4 3.1256(17) .
Tl2 Se6 3.3864(17) 4_565
Tl2 Se3 3.3937(17) .
Tl2 Tl2 3.8885(8) 4_566
Tl2 Tl2 3.8885(8) 4_565
Tl3 Se1 2.9903(17) 4_566
Tl3 Se2 3.3095(18) 3_666
Tl3 Se2 3.3122(16) 2_655
Tl3 Se3 3.4807(17) .
Tl3 Se5 3.5187(18) .
Tl3 Se6 3.5377(17) 4_566
Tl3 Tl1 3.6100(11) 4_576
Tl3 Se4 3.6699(18) .
Cu1 Se3 2.427(2) 2_645
Cu1 Se1 2.434(2) .
Cu1 Se3 2.557(2) 4_565
Cu1 Cu2 2.582(3) 4_565
Cu1 Cu1 2.597(4) 3_655
Cu1 Cu2 2.618(3) .
Cu1 Se2 2.669(2) .
Cu2 Se3 2.440(2) .
Cu2 Se2 2.457(2) .
Cu2 Se2 2.481(2) 4_566
Cu2 Se1 2.516(2) .
Cu2 Cu1 2.582(3) 4_566
Cu2 U1 3.4531(18) 2_655
Cu3 Se4 2.439(2) .
Cu3 Se6 2.447(2) 2
Cu3 Se6 2.563(2) 4_565
Cu3 Cu3 2.571(3) 3_565
Cu3 Se5 2.604(2) 2_545
Cu3 Cu4 2.627(3) 4_565
Cu3 Cu4 2.654(3) .
Cu3 U2 3.3053(19) 2
Cu4 Se6 2.440(2) .
Cu4 Se5 2.477(2) 2_545
Cu4 Se5 2.498(2) 3_566
Cu4 Se4 2.511(2) .
Cu4 Cu3 2.627(3) 4_566
Cu4 U2 3.4391(18) 2
Se1 Tl3 2.9903(17) 4_565
Se1 Tl2 3.0744(18) 4_566
Se2 Cu2 2.481(2) 4_565
Se2 U1 2.8060(14) 2_655
Se2 Tl3 3.3095(18) 3_666
Se2 Tl3 3.3122(16) 2_645
Se2 Tl1 3.5394(18) 3_665
Se3 Cu1 2.427(2) 2_655
Se3 Cu1 2.557(2) 4_566
Se3 U1 2.8319(15) 2_655
Se4 U2 2.7257(16) 2
Se4 Tl2 3.1083(17) 4_566
Se5 Cu4 2.477(2) 2
Se5 Cu4 2.498(2) 3_566
Se5 Cu3 2.604(2) 2
Se5 U2 2.7713(14) 2
Se5 Tl1 3.1242(17) 4_576
Se6 Cu3 2.447(2) 2_545
Se6 Cu3 2.563(2) 4_566
Se6 Tl1 3.3573(17) 4_566
Se6 Tl2 3.3864(17) 4_566
Se6 Tl3 3.5378(17) 4_565
